data_7109549
loop_
_publ_author_name
'David Adner'
'Marcus Korb'
'Steffen Schulze'
'Michael Hietschold'
'Heinrich Lang'

_publ_section_title
;
 A straightforward approach to oxide-free copper nanoparticles by thermal
 decomposition of a copper(I) precursor
;
_journal_name_full Chem.Commun.
_journal_page_first 6855
_journal_paper_doi 10.1039/c3cc42914h
_journal_volume 49
_journal_year 2013
_chemical_formula_moiety 'C86 H86 Cu2 O10 P4'
_chemical_formula_sum 'C86 H86 Cu2 O10 P4'
_chemical_formula_weight 1530.51
_chemical_name_systematic
;
?
;
_space_group_IT_number 2
_symmetry_cell_setting triclinic
_symmetry_space_group_name_Hall '-P 1'
_symmetry_space_group_name_H-M 'P -1'
_atom_sites_solution_hydrogens geom
_atom_sites_solution_primary direct
_atom_sites_solution_secondary difmap
_audit_creation_method SHELXL-97
_cell_angle_alpha 71.163(4)
_cell_angle_beta 77.783(4)
_cell_angle_gamma 84.067(4)
_cell_formula_units_Z 1
_cell_length_a 10.7844(5)
_cell_length_b 13.4639(6)
_cell_length_c 14.1917(6)
_cell_measurement_reflns_used 7272
_cell_measurement_temperature 116
_cell_measurement_theta_max 65.3883
_cell_measurement_theta_min 3.3478
_cell_volume 1904.73(16)
_computing_cell_refinement
;
CrysAlisPro, Oxford Diffraction Ltd.,
Version 1.171.33.46 (release 27-08-2009 CrysAlis171 .NET)
(compiled Aug 27 2009,17:19:36)
;
_computing_data_collection
;
CrysAlisPro, Oxford Diffraction Ltd.,
Version 1.171.33.46 (release 27-08-2009 CrysAlis171 .NET)
(compiled Aug 27 2009,17:19:36)
;
_computing_data_reduction
;
CrysAlisPro, Oxford Diffraction Ltd.,
Version 1.171.33.46 (release 27-08-2009 CrysAlis171 .NET)
(compiled Aug 27 2009,17:19:36)
;
_computing_structure_refinement 'SHELXL-97 (Sheldrick, 1997)'
_computing_structure_solution 'SHELXS-97 (Sheldrick, 1990)'
_diffrn_ambient_temperature 116
_diffrn_measured_fraction_theta_full 0.996
_diffrn_measured_fraction_theta_max 0.996
_diffrn_measurement_device_type 'oxford gemini s'
_diffrn_measurement_method '\w scans'
_diffrn_radiation_monochromator graphite
_diffrn_radiation_source 'fine-focus sealed tube'
_diffrn_radiation_type CuK\a
_diffrn_radiation_wavelength 1.54184
_diffrn_reflns_av_R_equivalents 0.0222
_diffrn_reflns_av_sigmaI/netI 0.0302
_diffrn_reflns_limit_h_max 12
_diffrn_reflns_limit_h_min -7
_diffrn_reflns_limit_k_max 15
_diffrn_reflns_limit_k_min -15
_diffrn_reflns_limit_l_max 16
_diffrn_reflns_limit_l_min -14
_diffrn_reflns_number 10751
_diffrn_reflns_theta_full 62.50
_diffrn_reflns_theta_max 62.50
_diffrn_reflns_theta_min 3.35
_diffrn_standards_decay_% 0
_diffrn_standards_interval_count 50
_diffrn_standards_interval_time 10
_diffrn_standards_number 2
_exptl_absorpt_coefficient_mu 1.958
_exptl_absorpt_correction_T_max 1.00000
_exptl_absorpt_correction_T_min 0.85767
_exptl_absorpt_correction_type multi-scan
_exptl_absorpt_process_details
;
CrysAlisPro, Oxford Diffraction Ltd.,
Version 1.171.33.46 (release 27-08-2009 CrysAlis171 .NET)
(compiled Aug 27 2009,17:19:36)
Empirical absorption correction using spherical harmonics,
implemented in SCALE3 ABSPACK scaling algorithm.
;
_exptl_crystal_colour colorless
_exptl_crystal_density_diffrn 1.334
_exptl_crystal_density_method 'not measured'
_exptl_crystal_description block
_exptl_crystal_F_000 800
_exptl_crystal_size_max 0.2
_exptl_crystal_size_mid 0.1
_exptl_crystal_size_min 0.05
_refine_diff_density_max 0.576
_refine_diff_density_min -0.448
_refine_diff_density_rms 0.077
_refine_ls_extinction_method none
_refine_ls_goodness_of_fit_ref 0.982
_refine_ls_hydrogen_treatment constr
_refine_ls_matrix_type full
_refine_ls_number_parameters 616
_refine_ls_number_reflns 6074
_refine_ls_number_restraints 127
_refine_ls_restrained_S_all 0.989
_refine_ls_R_factor_all 0.0585
_refine_ls_R_factor_gt 0.0510
_refine_ls_shift/su_max 0.002
_refine_ls_shift/su_mean 0.000
_refine_ls_structure_factor_coef Fsqd
_refine_ls_weighting_details 'calc w=1/[\s^2^(Fo^2^)+(0.1158P)^2^+0.0000P] where P=(Fo^2^+2Fc^2^)/3'
_refine_ls_weighting_scheme calc
_refine_ls_wR_factor_gt 0.1356
_refine_ls_wR_factor_ref 0.1397
_reflns_number_gt 5018
_reflns_number_total 6074
_reflns_threshold_expression >2sigma(I)
_cod_data_source_file c3cc42914h.txt
_cod_data_source_block shelxl6
_cod_original_cell_volume 1904.74(15)
_cod_database_code 7109549

loop_
_symmetry_equiv_pos_as_xyz
'x, y, z'
'-x, -y, -z'

loop_
_atom_site_label
_atom_site_type_symbol
_atom_site_fract_x
_atom_site_fract_y
_atom_site_fract_z
_atom_site_U_iso_or_equiv
_atom_site_adp_type
_atom_site_occupancy
_atom_site_symmetry_multiplicity
_atom_site_calc_flag
_atom_site_refinement_flags
_atom_site_disorder_assembly
_atom_site_disorder_group
C1 C 0.1867(3) 0.6431(2) 0.8000(2) 0.0341(6) Uani 1 1 d . . .
C2 C 0.3125(3) 0.6092(2) 0.7803(3) 0.0437(7) Uani 1 1 d . . .
H2 H 0.3746 0.6581 0.7457 0.052 Uiso 1 1 calc R . .
C3 C 0.3468(4) 0.5030(3) 0.8116(3) 0.0539(9) Uani 1 1 d . . .
H3 H 0.4312 0.4806 0.7974 0.065 Uiso 1 1 calc R . .
C4 C 0.2552(4) 0.4311(3) 0.8637(3) 0.0555(9) Uani 1 1 d . . .
H4 H 0.2775 0.3599 0.8847 0.067 Uiso 1 1 calc R . .
C5 C 0.1308(4) 0.4644(3) 0.8849(3) 0.0576(9) Uani 1 1 d . . .
H5 H 0.0693 0.4155 0.9211 0.069 Uiso 1 1 calc R . .
C6 C 0.0957(4) 0.5700(3) 0.8532(3) 0.0493(8) Uani 1 1 d . . .
H6 H 0.0110 0.5917 0.8676 0.059 Uiso 1 1 calc R . .
C7 C -0.0114(3) 0.8005(2) 0.8200(2) 0.0366(6) Uani 1 1 d . . .
C8 C -0.0273(3) 0.8025(2) 0.9190(2) 0.0392(7) Uani 1 1 d . . .
H8 H 0.0433 0.7935 0.9493 0.047 Uiso 1 1 calc R . .
C9 C -0.1465(3) 0.8177(2) 0.9734(2) 0.0412(7) Uani 1 1 d . . .
H9 H -0.1556 0.8192 1.0396 0.049 Uiso 1 1 calc R . .
C10 C -0.2510(3) 0.8303(3) 0.9294(3) 0.0545(9) Uani 1 1 d . . .
H10 H -0.3315 0.8374 0.9667 0.065 Uiso 1 1 calc R . .
C11 C -0.2375(4) 0.8325(5) 0.8317(3) 0.0883(18) Uani 1 1 d . . .
H11 H -0.3083 0.8440 0.8012 0.106 Uiso 1 1 calc R . .
C12 C -0.1169(3) 0.8176(4) 0.7766(3) 0.0696(13) Uani 1 1 d . . .
H12 H -0.1083 0.8193 0.7095 0.084 Uiso 1 1 calc R . .
C13 C 0.1354(3) 0.8042(2) 0.6224(2) 0.0338(6) Uani 1 1 d . . .
C14 C 0.0842(6) 0.7298(4) 0.5937(4) 0.0490(15) Uani 0.711(8) 1 d P A 1
H14 H 0.0544 0.6681 0.6427 0.059 Uiso 0.711(8) 1 calc PR A 1
C15 C 0.0770(6) 0.7467(4) 0.4930(4) 0.0560(17) Uani 0.711(8) 1 d P A 1
H15 H 0.0426 0.6969 0.4743 0.067 Uiso 0.711(8) 1 calc PR A 1
C17 C 0.1688(10) 0.9092(6) 0.4458(5) 0.076(2) Uani 0.711(8) 1 d P A 1
H17 H 0.1975 0.9712 0.3965 0.091 Uiso 0.711(8) 1 calc PR A 1
C18 C 0.1770(8) 0.8930(5) 0.5469(4) 0.0616(19) Uani 0.711(8) 1 d P A 1
H18 H 0.2119 0.9444 0.5631 0.074 Uiso 0.711(8) 1 calc PR A 1
C14' C 0.193(2) 0.7435(14) 0.5678(12) 0.081(6) Uani 0.289(8) 1 d P A 2
H14' H 0.2367 0.6821 0.5976 0.097 Uiso 0.289(8) 1 calc PR A 2
C15' C 0.187(2) 0.7731(19) 0.4636(12) 0.095(8) Uani 0.289(8) 1 d P A 2
H15' H 0.2397 0.7351 0.4257 0.114 Uiso 0.289(8) 1 calc PR A 2
C17' C 0.077(2) 0.9264(14) 0.4739(12) 0.074(5) Uani 0.289(8) 1 d P A 2
H17' H 0.0488 0.9928 0.4384 0.089 Uiso 0.289(8) 1 calc PR A 2
C18' C 0.0809(17) 0.9002(10) 0.5760(10) 0.053(4) Uani 0.289(8) 1 d P A 2
H18' H 0.0473 0.9462 0.6125 0.063 Uiso 0.289(8) 1 calc PR A 2
C16 C 0.1226(4) 0.8401(4) 0.4201(3) 0.0667(12) Uani 1 1 d . . .
H16 H 0.1192 0.8519 0.3524 0.080 Uiso 1 1 calc R A 1
C19 C 0.1574(3) 1.1277(2) 0.7655(2) 0.0322(6) Uani 1 1 d . . .
C20 C 0.0597(3) 1.0741(3) 0.8370(2) 0.0483(8) Uani 1 1 d . . .
H20 H 0.0677 1.0016 0.8646 0.058 Uiso 1 1 calc R . .
C21 C -0.0509(4) 1.1269(3) 0.8687(3) 0.0569(9) Uani 1 1 d . . .
H21 H -0.1159 1.0896 0.9174 0.068 Uiso 1 1 calc R . .
C22 C -0.0643(3) 1.2333(3) 0.8286(3) 0.0511(9) Uani 1 1 d . . .
H22 H -0.1373 1.2688 0.8510 0.061 Uiso 1 1 calc R . .
C23 C 0.0309(3) 1.2875(3) 0.7546(4) 0.0703(13) Uani 1 1 d . . .
H23 H 0.0216 1.3598 0.7258 0.084 Uiso 1 1 calc R . .
C24 C 0.1406(3) 1.2346(3) 0.7229(4) 0.0676(12) Uani 1 1 d . . .
H24 H 0.2039 1.2717 0.6721 0.081 Uiso 1 1 calc R . .
C25 C 0.3452(3) 1.1144(2) 0.5938(2) 0.0352(6) Uani 1 1 d U . .
C26 C 0.2457(7) 1.1539(8) 0.5368(4) 0.054(2) Uani 0.74(2) 1 d P B 1
H26 H 0.1613 1.1554 0.5692 0.064 Uiso 0.74(2) 1 calc PR B 1
C27 C 0.2794(9) 1.1901(10) 0.4305(5) 0.073(3) Uani 0.74(2) 1 d P B 1
H27 H 0.2167 1.2129 0.3914 0.088 Uiso 0.74(2) 1 calc PR B 1
C26' C 0.290(2) 1.092(3) 0.5342(12) 0.062(7) Uani 0.26(2) 1 d PU B 2
H26' H 0.2219 1.0476 0.5617 0.074 Uiso 0.26(2) 1 calc PR B 2
C27' C 0.324(3) 1.131(2) 0.4303(13) 0.065(6) Uani 0.26(2) 1 d PU B 2
H27' H 0.2783 1.1082 0.3924 0.078 Uiso 0.26(2) 1 calc PR B 2
C28 C 0.4093(5) 1.1920(4) 0.3828(3) 0.0669(11) Uani 1 1 d U . .
H28 H 0.4352 1.2262 0.3140 0.080 Uiso 1 1 calc R B 1
C29 C 0.4875(13) 1.1452(10) 0.4381(6) 0.059(3) Uani 0.58(3) 1 d P B 1
H29 H 0.5704 1.1346 0.4066 0.071 Uiso 0.58(3) 1 calc PR B 1
C30 C 0.4587(11) 1.1086(8) 0.5420(6) 0.045(3) Uani 0.58(3) 1 d P B 1
H30 H 0.5238 1.0782 0.5770 0.054 Uiso 0.58(3) 1 calc PR B 1
C29' C 0.4998(14) 1.204(3) 0.4416(9) 0.085(7) Uani 0.42(3) 1 d PU B 2
H29' H 0.5741 1.2403 0.4099 0.102 Uiso 0.42(3) 1 calc PR B 2
C30' C 0.4693(14) 1.159(3) 0.5510(9) 0.076(7) Uani 0.42(3) 1 d P B 2
H30' H 0.5267 1.1583 0.5919 0.091 Uiso 0.42(3) 1 calc PR B 2
C31 C 0.4217(3) 1.1057(2) 0.7777(2) 0.0319(6) Uani 1 1 d . . .
C32 C 0.4216(13) 1.2042(6) 0.7820(16) 0.041(4) Uani 0.45(3) 1 d P B 1
H32 H 0.3554 1.2510 0.7620 0.049 Uiso 0.45(3) 1 calc PR B 1
C33 C 0.5178(14) 1.2389(9) 0.8156(15) 0.044(3) Uani 0.45(3) 1 d P B 1
H33 H 0.5189 1.3096 0.8096 0.053 Uiso 0.45(3) 1 calc PR B 1
C32' C 0.4655(12) 1.2055(6) 0.7284(12) 0.050(3) Uani 0.55(3) 1 d P B 2
H32' H 0.4389 1.2471 0.6693 0.059 Uiso 0.55(3) 1 calc PR B 2
C33' C 0.5495(12) 1.2416(10) 0.7693(15) 0.063(3) Uani 0.55(3) 1 d P B 2
H33A H 0.5737 1.3109 0.7401 0.076 Uiso 0.55(3) 1 calc PR B 2
C34 C 0.5996(4) 1.1789(3) 0.8522(3) 0.0597(10) Uani 1 1 d . . .
H34 H 0.6483 1.2000 0.8887 0.072 Uiso 1 1 calc R B 1
C35 C 0.6232(8) 1.0745(6) 0.8401(7) 0.052(3) Uani 0.457(10) 1 d P B 1
H35 H 0.6969 1.0348 0.8537 0.063 Uiso 0.457(10) 1 calc PR B 1
C36 C 0.5296(8) 1.0379(5) 0.8073(7) 0.041(2) Uani 0.457(10) 1 d P B 1
H36 H 0.5362 0.9695 0.8042 0.050 Uiso 0.457(10) 1 calc PR B 1
C35' C 0.5396(7) 1.0822(7) 0.9078(6) 0.060(2) Uani 0.543(10) 1 d P B 2
H35' H 0.5559 1.0442 0.9718 0.073 Uiso 0.543(10) 1 calc PR B 2
C36' C 0.4555(7) 1.0451(5) 0.8646(6) 0.0445(19) Uani 0.543(10) 1 d P B 2
H36' H 0.4233 0.9786 0.8963 0.053 Uiso 0.543(10) 1 calc PR B 2
C37 C 0.3739(3) 0.7440(2) 0.9285(2) 0.0324(6) Uani 1 1 d . . .
C38 C 0.4452(3) 0.6488(2) 0.9884(2) 0.0370(7) Uani 1 1 d . . .
H38A H 0.4619 0.5982 0.9512 0.044 Uiso 1 1 calc R . .
H38B H 0.5266 0.6711 0.9913 0.044 Uiso 1 1 calc R . .
C39 C 0.2833(3) 0.5348(3) 1.0941(3) 0.0456(8) Uani 1 1 d D . .
H39A H 0.3077 0.4937 1.0477 0.055 Uiso 1 1 calc R C 1
H39B H 0.2082 0.5779 1.0780 0.055 Uiso 1 1 calc R C 1
P1 P 0.15080(6) 0.78429(5) 0.75320(5) 0.02906(19) Uani 1 1 d . A .
P2 P 0.30314(6) 1.05545(5) 0.73093(5) 0.02720(18) Uani 1 1 d . A .
Cu1 Cu 0.28859(3) 0.88292(3) 0.77977(3) 0.02816(16) Uani 1 1 d . . .
O1 O 0.43348(19) 0.78720(16) 0.83902(15) 0.0375(5) Uani 1 1 d . A .
O2 O 0.2678(2) 0.77291(17) 0.96482(16) 0.0413(5) Uani 1 1 d . . .
O3 O 0.3837(2) 0.59772(17) 1.08797(15) 0.0407(5) Uani 1 1 d . D .
C40' C 0.259(3) 0.4649(17) 1.2019(10) 0.0366(6) Uani 0.264(5) 1 d PDU D 1
H40A H 0.1793 0.4319 1.2140 0.044 Uiso 0.264(5) 1 calc PR D 1
H40B H 0.3251 0.4095 1.2084 0.044 Uiso 0.264(5) 1 calc PR D 1
O4' O 0.2547(15) 0.5107(10) 1.2823(8) 0.072(4) Uani 0.264(5) 1 d PDU D 1
C41' C 0.2285(12) 0.4515(10) 1.3792(8) 0.0366(6) Uani 0.264(5) 1 d PDU D 1
H41A H 0.1972 0.3856 1.3815 0.044 Uiso 0.264(5) 1 calc PR D 1
H41B H 0.1599 0.4865 1.4142 0.044 Uiso 0.264(5) 1 calc PR D 1
C42' C 0.337(3) 0.4264(16) 1.438(3) 0.165(14) Uani 0.264(5) 1 d PDU D 1
H42A H 0.3126 0.3757 1.5048 0.198 Uiso 0.264(5) 1 calc PR D 1
H42B H 0.4124 0.3998 1.4018 0.198 Uiso 0.264(5) 1 calc PR D 1
O5' O 0.3569(18) 0.5264(14) 1.4461(11) 0.131(7) Uani 0.264(5) 1 d PDU D 1
C43' C 0.468(3) 0.501(3) 1.492(4) 0.186(15) Uani 0.264(5) 1 d PDU D 1
H43A H 0.4967 0.5638 1.4978 0.279 Uiso 0.264(5) 1 calc PR D 1
H43B H 0.5342 0.4721 1.4504 0.279 Uiso 0.264(5) 1 calc PR D 1
H43C H 0.4476 0.4509 1.5581 0.279 Uiso 0.264(5) 1 calc PR D 1
C40 C 0.2497(17) 0.4588(10) 1.1964(8) 0.103(4) Uani 0.736(5) 1 d PD D 2
H40C H 0.1971 0.4053 1.1947 0.124 Uiso 0.736(5) 1 calc PR D 2
H40D H 0.3259 0.4246 1.2203 0.124 Uiso 0.736(5) 1 calc PR D 2
O4 O 0.1831(6) 0.5140(5) 1.2615(3) 0.096(2) Uani 0.736(5) 1 d PD D 2
C41 C 0.1633(8) 0.4758(6) 1.3716(6) 0.104(3) Uani 0.736(5) 1 d PD D 2
H41C H 0.1665 0.3996 1.3923 0.124 Uiso 0.736(5) 1 calc PR D 2
H41D H 0.0780 0.4978 1.3976 0.124 Uiso 0.736(5) 1 calc PR D 2
C42 C 0.2514(8) 0.5084(6) 1.4217(5) 0.094(2) Uani 0.736(5) 1 d PD D 2
H42C H 0.3366 0.4816 1.4022 0.113 Uiso 0.736(5) 1 calc PR D 2
H42D H 0.2525 0.5844 1.4008 0.113 Uiso 0.736(5) 1 calc PR D 2
O5 O 0.2146(6) 0.4718(5) 1.5200(4) 0.1059(18) Uani 0.736(5) 1 d PD D 2
C43 C 0.2993(11) 0.4954(9) 1.5727(8) 0.138(4) Uani 0.736(5) 1 d PD D 2
H43D H 0.2698 0.4661 1.6443 0.208 Uiso 0.736(5) 1 calc PR D 2
H43E H 0.3036 0.5701 1.5553 0.208 Uiso 0.736(5) 1 calc PR D 2
H43F H 0.3822 0.4658 1.5540 0.208 Uiso 0.736(5) 1 calc PR D 2

loop_
_atom_site_aniso_label
_atom_site_aniso_U_11
_atom_site_aniso_U_22
_atom_site_aniso_U_33
_atom_site_aniso_U_23
_atom_site_aniso_U_13
_atom_site_aniso_U_12
C1 0.0498(17) 0.0304(15) 0.0254(14) -0.0061(12) -0.0161(12) -0.0063(12)
C2 0.0511(18) 0.0320(16) 0.0542(19) -0.0108(14) -0.0257(15) -0.0048(13)
C3 0.058(2) 0.0379(18) 0.077(3) -0.0180(17) -0.0388(19) 0.0041(15)
C4 0.087(3) 0.0296(17) 0.054(2) -0.0050(15) -0.035(2) -0.0039(17)
C5 0.078(3) 0.0336(18) 0.053(2) -0.0033(15) -0.0049(18) -0.0120(17)
C6 0.060(2) 0.0391(18) 0.0444(19) -0.0090(15) -0.0048(16) -0.0071(15)
C7 0.0407(15) 0.0325(15) 0.0350(15) -0.0053(12) -0.0085(12) -0.0083(12)
C8 0.0418(16) 0.0388(16) 0.0368(16) -0.0087(13) -0.0113(13) -0.0030(13)
C9 0.0447(17) 0.0355(16) 0.0390(17) -0.0086(13) -0.0004(13) -0.0066(13)
C10 0.0363(17) 0.070(2) 0.051(2) -0.0147(18) 0.0022(14) -0.0120(16)
C11 0.037(2) 0.181(6) 0.057(3) -0.047(3) -0.0081(17) -0.018(3)
C12 0.0424(19) 0.128(4) 0.048(2) -0.037(2) -0.0080(16) -0.017(2)
C13 0.0361(15) 0.0378(16) 0.0269(14) -0.0058(12) -0.0102(11) -0.0032(12)
C14 0.069(4) 0.047(3) 0.032(2) -0.005(2) -0.013(2) -0.022(2)
C15 0.084(5) 0.059(3) 0.034(3) -0.016(2) -0.019(3) -0.017(3)
C17 0.115(7) 0.078(5) 0.027(3) 0.006(3) -0.013(4) -0.045(5)
C18 0.097(6) 0.057(3) 0.034(3) -0.004(2) -0.016(3) -0.039(3)
C14' 0.124(18) 0.070(10) 0.060(9) -0.029(8) -0.043(11) 0.030(11)
C15' 0.099(15) 0.16(2) 0.042(8) -0.046(11) -0.030(9) 0.032(14)
C17' 0.099(14) 0.071(10) 0.037(8) 0.023(7) -0.027(9) -0.033(10)
C18' 0.073(11) 0.049(7) 0.032(6) 0.005(5) -0.022(7) -0.009(7)
C16 0.068(2) 0.105(4) 0.0295(18) -0.020(2) -0.0178(18) 0.005(2)
C19 0.0331(14) 0.0343(15) 0.0353(15) -0.0154(12) -0.0125(12) -0.0011(11)
C20 0.057(2) 0.0411(18) 0.0334(17) -0.0060(14) 0.0094(14) 0.0019(15)
C21 0.054(2) 0.063(2) 0.0398(19) -0.0132(17) 0.0141(15) 0.0006(17)
C22 0.0412(17) 0.061(2) 0.063(2) -0.0380(19) -0.0091(16) 0.0053(15)
C23 0.0404(19) 0.042(2) 0.126(4) -0.024(2) -0.013(2) 0.0031(15)
C24 0.0303(16) 0.043(2) 0.115(4) -0.009(2) -0.0036(19) -0.0063(14)
C25 0.0507(17) 0.0300(15) 0.0272(14) -0.0112(12) -0.0077(13) -0.0030(12)
C26 0.056(3) 0.066(5) 0.035(3) -0.001(3) -0.018(2) -0.017(3)
C27 0.099(5) 0.082(7) 0.040(3) 0.003(3) -0.041(3) -0.024(5)
C26' 0.060(11) 0.078(17) 0.041(6) 0.004(8) -0.013(7) -0.040(11)
C27' 0.108(13) 0.052(12) 0.039(6) 0.004(8) -0.042(8) -0.017(10)
C28 0.096(3) 0.067(3) 0.0278(18) -0.0103(17) -0.0005(19) 0.006(2)
C29 0.072(6) 0.058(6) 0.034(4) -0.014(4) 0.013(3) 0.011(4)
C30 0.043(5) 0.055(5) 0.037(4) -0.022(3) -0.005(3) 0.014(3)
C29' 0.069(7) 0.131(19) 0.036(6) 0.004(8) 0.004(4) -0.047(9)
C30' 0.056(6) 0.15(2) 0.028(5) -0.024(8) -0.002(4) -0.049(9)
C31 0.0292(13) 0.0384(16) 0.0333(15) -0.0178(12) -0.0055(11) -0.0036(11)
C32 0.032(5) 0.039(4) 0.060(10) -0.021(4) -0.018(6) 0.003(3)
C33 0.042(6) 0.043(5) 0.067(8) -0.038(6) -0.020(6) 0.000(4)
C32' 0.044(5) 0.060(5) 0.048(6) -0.019(4) -0.007(5) -0.014(3)
C33' 0.053(6) 0.072(6) 0.082(9) -0.048(6) -0.003(6) -0.025(4)
C34 0.060(2) 0.068(3) 0.072(3) -0.034(2) -0.031(2) -0.011(2)
C35 0.051(5) 0.038(4) 0.074(6) -0.002(4) -0.044(5) -0.005(3)
C36 0.047(5) 0.028(3) 0.057(5) -0.012(3) -0.028(4) -0.004(3)
C35' 0.046(4) 0.087(6) 0.071(5) -0.046(4) -0.034(4) 0.016(4)
C36' 0.051(4) 0.046(4) 0.053(4) -0.028(3) -0.027(4) 0.006(3)
C37 0.0381(15) 0.0338(15) 0.0317(15) -0.0118(12) -0.0174(12) -0.0020(12)
C38 0.0341(14) 0.0395(16) 0.0360(16) -0.0057(13) -0.0142(12) 0.0017(12)
C39 0.0409(17) 0.0406(18) 0.056(2) -0.0171(16) -0.0070(14) -0.0023(13)
P1 0.0339(4) 0.0291(4) 0.0248(4) -0.0051(3) -0.0092(3) -0.0068(3)
P2 0.0300(3) 0.0289(4) 0.0255(4) -0.0100(3) -0.0079(3) -0.0028(3)
Cu1 0.0313(2) 0.0287(2) 0.0257(2) -0.00763(17) -0.00870(16) -0.00256(16)
O1 0.0434(11) 0.0375(11) 0.0323(11) -0.0058(9) -0.0147(9) -0.0054(9)
O2 0.0429(12) 0.0449(12) 0.0397(12) -0.0167(10) -0.0165(9) 0.0121(9)
O3 0.0501(12) 0.0401(12) 0.0324(11) -0.0037(9) -0.0181(9) -0.0074(9)
C40' 0.0407(15) 0.0325(15) 0.0350(15) -0.0053(12) -0.0085(12) -0.0083(12)
O4' 0.102(10) 0.064(7) 0.052(4) -0.024(4) 0.010(6) -0.041(8)
C41' 0.0407(15) 0.0325(15) 0.0350(15) -0.0053(12) -0.0085(12) -0.0083(12)
C42' 0.18(3) 0.110(15) 0.23(3) -0.015(19) -0.16(2) -0.002(17)
O5' 0.188(17) 0.168(15) 0.075(9) -0.053(10) -0.057(10) -0.056(12)
C43' 0.17(3) 0.25(3) 0.14(2) 0.01(2) -0.06(2) -0.13(2)
C40 0.081(6) 0.055(5) 0.134(7) 0.009(5) -0.003(5) 0.012(4)
O4 0.086(4) 0.119(4) 0.047(3) 0.003(3) -0.002(2) 0.036(3)
C41 0.084(5) 0.084(5) 0.114(6) 0.026(4) -0.047(5) -0.004(4)
C42 0.104(5) 0.079(5) 0.076(5) 0.019(4) -0.030(4) -0.014(4)
O5 0.123(5) 0.110(4) 0.100(4) -0.043(3) -0.033(3) -0.012(3)
C43 0.170(10) 0.151(10) 0.119(8) -0.051(7) -0.064(7) -0.013(8)

loop_
_atom_type_symbol
_atom_type_description
_atom_type_scat_dispersion_real
_atom_type_scat_dispersion_imag
_atom_type_scat_source
C C 0.0181 0.0091 'International Tables Vol C Tables 4.2.6.8 and 6.1.1.4'
P P 0.2955 0.4335 'International Tables Vol C Tables 4.2.6.8 and 6.1.1.4'
Cu Cu -1.9646 0.5888 'International Tables Vol C Tables 4.2.6.8 and 6.1.1.4'
H H 0.0000 0.0000 'International Tables Vol C Tables 4.2.6.8 and 6.1.1.4'
O O 0.0492 0.0322 'International Tables Vol C Tables 4.2.6.8 and 6.1.1.4'

loop_
_geom_angle_atom_site_label_1
_geom_angle_atom_site_label_2
_geom_angle_atom_site_label_3
_geom_angle
C6 C1 C2 119.2(3)
C6 C1 P1 123.5(3)
C2 C1 P1 117.3(2)
C1 C2 C3 120.6(3)
C1 C2 H2 119.7
C3 C2 H2 119.7
C4 C3 C2 119.6(4)
C4 C3 H3 120.2
C2 C3 H3 120.2
C3 C4 C5 120.0(3)
C3 C4 H4 120.0
C5 C4 H4 120.0
C4 C5 C6 120.8(3)
C4 C5 H5 119.6
C6 C5 H5 119.6
C1 C6 C5 119.8(3)
C1 C6 H6 120.1
C5 C6 H6 120.1
C12 C7 C8 117.8(3)
C12 C7 P1 124.3(3)
C8 C7 P1 117.7(2)
C9 C8 C7 121.1(3)
C9 C8 H8 119.4
C7 C8 H8 119.4
C10 C9 C8 119.7(3)
C10 C9 H9 120.1
C8 C9 H9 120.1
C11 C10 C9 120.3(3)
C11 C10 H10 119.9
C9 C10 H10 119.9
C10 C11 C12 119.9(4)
C10 C11 H11 120.1
C12 C11 H11 120.1
C7 C12 C11 121.1(3)
C7 C12 H12 119.5
C11 C12 H12 119.5
C14' C13 C18 91.9(9)
C14' C13 C18' 120.1(9)
C18 C13 C18' 44.5(6)
C14' C13 C14 50.7(10)
C18 C13 C14 116.5(3)
C18' C13 C14 106.4(6)
C14' C13 P1 124.0(7)
C18 C13 P1 120.9(3)
C18' C13 P1 114.6(6)
C14 C13 P1 122.6(3)
C15 C14 C13 121.0(4)
C15 C14 H14 119.5
C13 C14 H14 119.5
C14 C15 C16 118.8(5)
C14 C15 H15 120.6
C16 C15 H15 120.6
C16 C17 C18 121.0(6)
C16 C17 H17 119.5
C18 C17 H17 119.5
C13 C18 C17 122.0(5)
C13 C18 H18 119.0
C17 C18 H18 119.0
C13 C14' C15' 119.3(14)
C13 C14' H14' 120.3
C15' C14' H14' 120.3
C16 C15' C14' 127.1(16)
C16 C15' H15' 116.5
C14' C15' H15' 116.5
C18' C17' C16 117.7(14)
C18' C17' H17' 121.1
C16 C17' H17' 121.1
C13 C18' C17' 118.5(14)
C13 C18' H18' 120.7
C17' C18' H18' 120.7
C15' C16 C17 91.9(12)
C15' C16 C15 55.7(12)
C17 C16 C15 120.8(4)
C15' C16 C17' 113.4(11)
C17 C16 C17' 40.2(6)
C15 C16 C17' 104.1(7)
C15' C16 H16 122.4
C17 C16 H16 119.6
C15 C16 H16 119.6
C17' C16 H16 121.8
C20 C19 C24 118.1(3)
C20 C19 P2 119.2(2)
C24 C19 P2 122.7(2)
C19 C20 C21 121.0(3)
C19 C20 H20 119.5
C21 C20 H20 119.5
C22 C21 C20 120.2(3)
C22 C21 H21 119.9
C20 C21 H21 119.9
C21 C22 C23 119.5(3)
C21 C22 H22 120.2
C23 C22 H22 120.2
C22 C23 C24 120.1(4)
C22 C23 H23 120.0
C24 C23 H23 120.0
C19 C24 C23 121.0(4)
C19 C24 H24 119.5
C23 C24 H24 119.5
C26' C25 C30 95.5(14)
C26' C25 C26 39.2(15)
C30 C25 C26 116.6(6)
C26' C25 C30' 116.6(11)
C30 C25 C30' 31.1(9)
C26 C25 C30' 117.9(8)
C26' C25 P2 121.8(8)
C30 C25 P2 123.5(4)
C26 C25 P2 119.0(3)
C30' C25 P2 118.4(5)
C27 C26 C25 118.0(5)
C27 C26 H26 121.0
C25 C26 H26 121.0
C26 C27 C28 119.9(6)
C26 C27 H27 120.0
C28 C27 H27 120.0
C25 C26' C27' 123.3(14)
C25 C26' H26' 118.3
C27' C26' H26' 118.3
C28 C27' C26' 125.8(15)
C28 C27' H27' 117.1
C26' C27' H27' 117.1
C27' C28 C29 94.5(14)
C27' C28 C27 38.4(13)
C29 C28 C27 116.7(7)
C27' C28 C29' 115.8(10)
C29 C28 C29' 35.0(9)
C27 C28 C29' 116.0(8)
C27' C28 H28 132.3
C29 C28 H28 121.6
C27 C28 H28 121.6
C29' C28 H28 111.3
C28 C29 C30 124.3(8)
C28 C29 H29 117.9
C30 C29 H29 117.9
C25 C30 C29 123.2(7)
C25 C30 H30 118.4
C29 C30 H30 118.4
C30' C29' C28 117.7(9)
C30' C29' H29' 121.2
C28 C29' H29' 121.2
C25 C30' C29' 116.8(9)
C25 C30' H30' 121.6
C29' C30' H30' 121.6
C36' C31 C32 104.1(7)
C36' C31 C32' 122.2(5)
C32 C31 C32' 34.2(4)
C36' C31 C36 43.3(4)
C32 C31 C36 115.8(4)
C32' C31 C36 107.3(5)
C36' C31 P2 117.4(3)
C32 C31 P2 125.2(4)
C32' C31 P2 120.2(4)
C36 C31 P2 118.9(3)
C31 C32 C33 122.4(7)
C31 C32 H32 118.8
C33 C32 H32 118.8
C34 C33 C32 121.8(9)
C34 C33 H33 119.1
C32 C33 H33 119.1
C33' C32' C31 118.1(8)
C33' C32' H32' 121.0
C31 C32' H32' 121.0
C32' C33' C34 122.6(10)
C32' C33' H33A 118.7
C34 C33' H33A 118.7
C33 C34 C33' 28.6(5)
C33 C34 C35' 106.0(8)
C33' C34 C35' 116.5(6)
C33 C34 C35 121.5(7)
C33' C34 C35 106.6(7)
C35' C34 C35 48.9(4)
C33 C34 H34 119.3
C33' C34 H34 127.3
C35' C34 H34 113.0
C35 C34 H34 119.3
C36 C35 C34 116.3(6)
C36 C35 H35 121.8
C34 C35 H35 121.8
C35 C36 C31 120.3(6)
C35 C36 H36 119.8
C31 C36 H36 119.8
C36' C35' C34 119.0(6)
C36' C35' H35' 120.5
C34 C35' H35' 120.5
C31 C36' C35' 120.1(7)
C31 C36' H36' 120.0
C35' C36' H36' 120.0
O2 C37 O1 124.7(3)
O2 C37 C38 121.7(3)
O1 C37 C38 113.5(3)
O3 C38 C37 116.1(2)
O3 C38 H38A 108.3
C37 C38 H38A 108.3
O3 C38 H38B 108.3
C37 C38 H38B 108.3
H38A C38 H38B 107.4
O3 C39 C40 111.6(7)
O3 C39 C40' 104.7(10)
C40 C39 C40' 7.0(14)
O3 C39 H39A 110.8
C40 C39 H39A 106.3
C40' C39 H39A 110.8
O3 C39 H39B 110.8
C40 C39 H39B 108.3
C40' C39 H39B 110.8
H39A C39 H39B 108.9
C13 P1 C1 102.83(13)
C13 P1 C7 104.84(13)
C1 P1 C7 104.05(14)
C13 P1 Cu1 117.93(10)
C1 P1 Cu1 113.50(9)
C7 P1 Cu1 112.28(10)
C19 P2 C25 103.39(13)
C19 P2 C31 103.54(12)
C25 P2 C31 103.06(13)
C19 P2 Cu1 115.06(10)
C25 P2 Cu1 113.63(9)
C31 P2 Cu1 116.52(10)
O1 Cu1 P2 119.71(6)
O1 Cu1 P1 109.31(6)
P2 Cu1 P1 130.16(3)
C37 O1 Cu1 99.32(17)
C38 O3 C39 114.2(2)
O4' C40' C39 118.7(15)
O4' C40' H40A 107.6
C39 C40' H40A 107.6
O4' C40' H40B 107.6
C39 C40' H40B 107.6
H40A C40' H40B 107.1
C41' O4' C40' 120.2(12)
O4' C41' C42' 117.2(17)
O4' C41' H41A 108.0
C42' C41' H41A 108.0
O4' C41' H41B 108.0
C42' C41' H41B 108.0
H41A C41' H41B 107.2
O5' C42' C41' 102.2(14)
O5' C42' H42A 111.3
C41' C42' H42A 111.3
O5' C42' H42B 111.3
C41' C42' H42B 111.3
H42A C42' H42B 109.2
C42' O5' C43' 100.0(19)
O5' C43' H43A 109.5
O5' C43' H43B 109.5
H43A C43' H43B 109.5
O5' C43' H43C 109.5
H43A C43' H43C 109.5
H43B C43' H43C 109.5
O4 C40 C39 108.0(9)
O4 C40 H40C 110.1
C39 C40 H40C 110.1
O4 C40 H40D 110.1
C39 C40 H40D 110.1
H40C C40 H40D 108.4
C40 O4 C41 125.2(7)
O4 C41 C42 118.0(7)
O4 C41 H41C 107.8
C42 C41 H41C 107.8
O4 C41 H41D 107.8
C42 C41 H41D 107.8
H41C C41 H41D 107.1
O5 C42 C41 109.3(6)
O5 C42 H42C 109.8
C41 C42 H42C 109.8
O5 C42 H42D 109.8
C41 C42 H42D 109.8
H42C C42 H42D 108.3
C42 O5 C43 112.1(7)
O5 C43 H43D 109.5
O5 C43 H43E 109.5
H43D C43 H43E 109.5
O5 C43 H43F 109.5
H43D C43 H43F 109.5
H43E C43 H43F 109.5

loop_
_geom_bond_atom_site_label_1
_geom_bond_atom_site_label_2
_geom_bond_distance
C1 C6 1.381(5)
C1 C2 1.386(5)
C1 P1 1.829(3)
C2 C3 1.390(5)
C2 H2 0.9300
C3 C4 1.372(5)
C3 H3 0.9300
C4 C5 1.373(6)
C4 H4 0.9300
C5 C6 1.383(5)
C5 H5 0.9300
C6 H6 0.9300
C7 C12 1.370(5)
C7 C8 1.388(4)
C7 P1 1.832(3)
C8 C9 1.385(4)
C8 H8 0.9300
C9 C10 1.371(5)
C9 H9 0.9300
C10 C11 1.353(6)
C10 H10 0.9300
C11 C12 1.400(6)
C11 H11 0.9300
C12 H12 0.9300
C13 C14' 1.324(16)
C13 C18 1.363(6)
C13 C18' 1.381(13)
C13 C14 1.396(6)
C13 P1 1.829(3)
C14 C15 1.391(7)
C14 H14 0.9300
C15 C16 1.401(7)
C15 H15 0.9300
C17 C16 1.281(8)
C17 C18 1.401(8)
C17 H17 0.9300
C18 H18 0.9300
C14' C15' 1.41(2)
C14' H14' 0.9300
C15' C16 1.169(19)
C15' H15' 0.9300
C17' C18' 1.38(2)
C17' C16 1.57(2)
C17' H17' 0.9300
C18' H18' 0.9300
C16 H16 0.9300
C19 C20 1.376(4)
C19 C24 1.378(5)
C19 P2 1.823(3)
C20 C21 1.391(5)
C20 H20 0.9300
C21 C22 1.364(6)
C21 H21 0.9300
C22 C23 1.376(6)
C22 H22 0.9300
C23 C24 1.385(6)
C23 H23 0.9300
C24 H24 0.9300
C25 C26' 1.257(17)
C25 C30 1.296(9)
C25 C26 1.436(8)
C25 C30' 1.451(13)
C25 P2 1.824(3)
C26 C27 1.405(8)
C26 H26 0.9300
C27 C28 1.421(10)
C27 H27 0.9300
C26' C27' 1.38(2)
C26' H26' 0.9300
C27' C28 1.24(2)
C27' H27' 0.9300
C28 C29 1.254(11)
C28 C29' 1.464(16)
C28 H28 0.9300
C29 C30 1.372(12)
C29 H29 0.9300
C30 H30 0.9300
C29' C30' 1.452(17)
C29' H29' 0.9300
C30' H30' 0.9300
C31 C36' 1.341(7)
C31 C32 1.348(9)
C31 C32' 1.379(9)
C31 C36 1.450(8)
C31 P2 1.833(3)
C32 C33 1.406(13)
C32 H32 0.9300
C33 C34 1.215(12)
C33 H33 0.9300
C32' C33' 1.374(13)
C32' H32' 0.9300
C33' C34 1.387(16)
C33' H33A 0.9300
C34 C35' 1.425(10)
C34 C35 1.460(9)
C34 H34 0.9300
C35 C36 1.390(10)
C35 H35 0.9300
C36 H36 0.9300
C35' C36' 1.405(9)
C35' H35' 0.9300
C36' H36' 0.9300
C37 O2 1.230(4)
C37 O1 1.273(4)
C37 C38 1.525(4)
C38 O3 1.407(4)
C38 H38A 0.9700
C38 H38B 0.9700
C39 O3 1.413(4)
C39 C40 1.478(11)
C39 C40' 1.498(16)
C39 H39A 0.9700
C39 H39B 0.9700
P1 Cu1 2.2544(7)
P2 Cu1 2.2115(8)
Cu1 O1 2.061(2)
C40' O4' 1.452(16)
C40' H40A 0.9700
C40' H40B 0.9700
O4' C41' 1.335(13)
C41' C42' 1.530(16)
C41' H41A 0.9700
C41' H41B 0.9700
C42' O5' 1.427(18)
C42' H42A 0.9700
C42' H42B 0.9700
O5' C43' 1.443(19)
C43' H43A 0.9600
C43' H43B 0.9600
C43' H43C 0.9600
C40 O4 1.405(12)
C40 H40C 0.9700
C40 H40D 0.9700
O4 C41 1.454(9)
C41 C42 1.475(10)
C41 H41C 0.9700
C41 H41D 0.9700
C42 O5 1.307(8)
C42 H42C 0.9700
C42 H42D 0.9700
O5 C43 1.413(9)
C43 H43D 0.9600
C43 H43E 0.9600
C43 H43F 0.9600

loop_
_geom_torsion_atom_site_label_1
_geom_torsion_atom_site_label_2
_geom_torsion_atom_site_label_3
_geom_torsion_atom_site_label_4
_geom_torsion
C6 C1 C2 C3 1.3(5)
P1 C1 C2 C3 -178.7(3)
C1 C2 C3 C4 -0.8(5)
C2 C3 C4 C5 -0.3(5)
C3 C4 C5 C6 0.9(6)
C2 C1 C6 C5 -0.7(5)
P1 C1 C6 C5 179.3(3)
C4 C5 C6 C1 -0.4(6)
C12 C7 C8 C9 2.1(5)
P1 C7 C8 C9 178.0(2)
C7 C8 C9 C10 0.4(5)
C8 C9 C10 C11 -2.8(6)
C9 C10 C11 C12 2.6(8)
C8 C7 C12 C11 -2.4(7)
P1 C7 C12 C11 -178.0(4)
C10 C11 C12 C7 0.1(9)
C14' C13 C14 C15 -68.8(10)
C18 C13 C14 C15 0.2(8)
C18' C13 C14 C15 47.0(10)
P1 C13 C14 C15 -178.4(4)
C13 C14 C15 C16 0.1(9)
C14' C13 C18 C17 46.4(12)
C18' C13 C18 C17 -86.6(11)
C14 C13 C18 C17 0.1(10)
P1 C13 C18 C17 178.6(6)
C16 C17 C18 C13 -0.6(14)
C18 C13 C14' C15' -43(2)
C18' C13 C14' C15' -6(3)
C14 C13 C14' C15' 80.7(19)
P1 C13 C14' C15' -172.5(15)
C13 C14' C15' C16 -10(4)
C14' C13 C18' C17' 6(2)
C18 C13 C18' C17' 63.7(14)
C14 C13 C18' C17' -47.7(16)
P1 C13 C18' C17' 173.5(12)
C16 C17' C18' C13 6(2)
C14' C15' C16 C17 57(3)
C14' C15' C16 C15 -69(2)
C14' C15' C16 C17' 22(3)
C18 C17 C16 C15' -49.6(13)
C18 C17 C16 C15 1.0(13)
C18 C17 C16 C17' 75.5(11)
C14 C15 C16 C15' 68.3(11)
C14 C15 C16 C17 -0.7(10)
C14 C15 C16 C17' -40.6(10)
C18' C17' C16 C15' -20(2)
C18' C17' C16 C17 -82.9(17)
C18' C17' C16 C15 38.4(17)
C24 C19 C20 C21 -2.7(5)
P2 C19 C20 C21 177.2(3)
C19 C20 C21 C22 0.3(6)
C20 C21 C22 C23 1.7(6)
C21 C22 C23 C24 -1.4(7)
C20 C19 C24 C23 3.0(6)
P2 C19 C24 C23 -176.8(3)
C22 C23 C24 C19 -1.0(7)
C26' C25 C26 C27 -68.3(13)
C30 C25 C26 C27 -4.6(10)
C30' C25 C26 C27 30.5(16)
P2 C25 C26 C27 -174.3(5)
C25 C26 C27 C28 -3.2(10)
C30 C25 C26' C27' -41(3)
C26 C25 C26' C27' 86(3)
C30' C25 C26' C27' -17(4)
P2 C25 C26' C27' -176.2(17)
C25 C26' C27' C28 -2(4)
C26' C27' C28 C29 44(3)
C26' C27' C28 C27 -85(3)
C26' C27' C28 C29' 15(3)
C26 C27 C28 C27' 71.3(14)
C26 C27 C28 C29 11.0(13)
C26 C27 C28 C29' -28.1(18)
C27' C28 C29 C30 -44.1(18)
C27 C28 C29 C30 -11.4(15)
C29' C28 C29 C30 86.5(13)
C26' C25 C30 C29 39.8(17)
C26 C25 C30 C29 5.0(11)
C30' C25 C30 C29 -95.4(18)
P2 C25 C30 C29 174.2(6)
C28 C29 C30 C25 3.4(14)
C27' C28 C29' C30' -10(3)
C29 C28 C29' C30' -67.4(15)
C27 C28 C29' C30' 33(2)
C26' C25 C30' C29' 19(3)
C30 C25 C30' C29' 70.9(15)
C26 C25 C30' C29' -25(2)
P2 C25 C30' C29' 179.6(12)
C28 C29' C30' C25 -6(2)
C36' C31 C32 C33 42.9(14)
C32' C31 C32 C33 -84.6(13)
C36 C31 C32 C33 -1.7(16)
P2 C31 C32 C33 -177.8(7)
C31 C32 C33 C34 -7.6(17)
C36' C31 C32' C33' 2.0(13)
C32 C31 C32' C33' 67.4(10)
C36 C31 C32' C33' -43.2(11)
P2 C31 C32' C33' 176.8(6)
C31 C32' C33' C34 5.6(14)
C32 C33 C34 C33' 81.1(18)
C32 C33 C34 C35' -35.1(14)
C32 C33 C34 C35 16.1(17)
C32' C33' C34 C33 -87.9(19)
C32' C33' C34 C35' -13.5(14)
C32' C33' C34 C35 38.3(12)
C33 C34 C35 C36 -15.2(15)
C33' C34 C35 C36 -42.2(11)
C35' C34 C35 C36 68.8(8)
C34 C35 C36 C31 5.8(12)
C36' C31 C36 C35 -81.5(10)
C32 C31 C36 C35 1.7(14)
C32' C31 C36 C35 37.4(12)
P2 C31 C36 C35 178.1(7)
C33 C34 C35' C36' 42.8(12)
C33' C34 C35' C36' 14.1(12)
C35 C34 C35' C36' -75.2(7)
C32 C31 C36' C35' -32.7(11)
C32' C31 C36' C35' -0.9(12)
C36 C31 C36' C35' 80.2(8)
P2 C31 C36' C35' -175.8(5)
C34 C35' C36' C31 -7.4(10)
O2 C37 C38 O3 -1.4(4)
O1 C37 C38 O3 -179.9(2)
C14' C13 P1 C1 -26.7(13)
C18 C13 P1 C1 -143.5(5)
C18' C13 P1 C1 166.3(8)
C14 C13 P1 C1 35.0(4)
C14' C13 P1 C7 -135.2(13)
C18 C13 P1 C7 108.0(5)
C18' C13 P1 C7 57.8(8)
C14 C13 P1 C7 -73.6(4)
C14' C13 P1 Cu1 99.0(13)
C18 C13 P1 Cu1 -17.8(5)
C18' C13 P1 Cu1 -68.0(8)
C14 C13 P1 Cu1 160.7(4)
C6 C1 P1 C13 -95.3(3)
C2 C1 P1 C13 84.7(2)
C6 C1 P1 C7 13.8(3)
C2 C1 P1 C7 -166.2(2)
C6 C1 P1 Cu1 136.2(2)
C2 C1 P1 Cu1 -43.8(2)
C12 C7 P1 C13 3.4(4)
C8 C7 P1 C13 -172.2(2)
C12 C7 P1 C1 -104.2(4)
C8 C7 P1 C1 80.2(3)
C12 C7 P1 Cu1 132.6(3)
C8 C7 P1 Cu1 -43.0(3)
C20 C19 P2 C25 139.4(3)
C24 C19 P2 C25 -40.7(3)
C20 C19 P2 C31 -113.3(3)
C24 C19 P2 C31 66.5(3)
C20 C19 P2 Cu1 14.9(3)
C24 C19 P2 Cu1 -165.2(3)
C26' C25 P2 C19 -77(2)
C30 C25 P2 C19 159.4(8)
C26 C25 P2 C19 -31.7(5)
C30' C25 P2 C19 123.4(16)
C26' C25 P2 C31 175(2)
C30 C25 P2 C31 51.8(8)
C26 C25 P2 C31 -139.3(5)
C30' C25 P2 C31 15.8(16)
C26' C25 P2 Cu1 48(2)
C30 C25 P2 Cu1 -75.2(8)
C26 C25 P2 Cu1 93.7(5)
C30' C25 P2 Cu1 -111.2(16)
C36' C31 P2 C19 102.1(4)
C32 C31 P2 C19 -32.4(12)
C32' C31 P2 C19 -72.9(9)
C36 C31 P2 C19 151.5(5)
C36' C31 P2 C25 -150.4(4)
C32 C31 P2 C25 75.0(12)
C32' C31 P2 C25 34.6(9)
C36 C31 P2 C25 -101.0(5)
C36' C31 P2 Cu1 -25.3(4)
C32 C31 P2 Cu1 -159.8(11)
C32' C31 P2 Cu1 159.7(9)
C36 C31 P2 Cu1 24.2(5)
C19 P2 Cu1 O1 -138.08(12)
C25 P2 Cu1 O1 103.00(13)
C31 P2 Cu1 O1 -16.61(12)
C19 P2 Cu1 P1 53.51(11)
C25 P2 Cu1 P1 -65.40(12)
C31 P2 Cu1 P1 174.99(10)
C13 P1 Cu1 O1 -114.71(12)
C1 P1 Cu1 O1 5.59(12)
C7 P1 Cu1 O1 123.25(12)
C13 P1 Cu1 P2 54.63(12)
C1 P1 Cu1 P2 174.93(10)
C7 P1 Cu1 P2 -67.41(11)
O2 C37 O1 Cu1 -11.4(3)
C38 C37 O1 Cu1 167.0(2)
P2 Cu1 O1 C37 115.79(15)
P1 Cu1 O1 C37 -73.57(16)
C37 C38 O3 C39 75.8(3)
C40 C39 O3 C38 162.1(7)
C40' C39 O3 C38 163.4(11)
O3 C39 C40' O4' 45(2)
C40 C39 C40' O4' -145(16)
C39 C40' O4' C41' 177.3(18)
C40' O4' C41' C42' 110(2)
O4' C41' C42' O5' 69(3)
C41' C42' O5' C43' -174(3)
O3 C39 C40 O4 74.3(12)
C40' C39 C40 O4 64(13)
C39 C40 O4 C41 -162.2(8)
C40 O4 C41 C42 96.1(13)
O4 C41 C42 O5 176.3(7)
C41 C42 O5 C43 176.6(8)
